data_4129628
loop_
_publ_author_name
'Song, Liqiang'
'Zhu, Guili'
'Liu, Yongjiang'
'Liu, Bo'
'Qin, Song'

_publ_section_title
;
 Total Synthesis of Atisane-Type Diterpenoids: Application of Diels-Alder
 Cycloadditions of Podocarpane-Type Unmasked ortho-Benzoquinones.
;
_journal_issue 42
_journal_name_full 'Journal of the American Chemical Society'
_journal_page_first 13706
_journal_page_last 13714
_journal_paper_doi 10.1021/jacs.5b08958
_journal_volume 137
_journal_year 2015
_chemical_formula_moiety 'C29 H35 N O6 Si'
_chemical_formula_sum 'C29 H35 N O6 Si'
_chemical_formula_weight 521.67
_space_group_crystal_system triclinic
_space_group_IT_number 2
_space_group_name_Hall '-P 1'
_space_group_name_H-M_alt 'P -1'
_atom_sites_solution_hydrogens geom
_atom_sites_solution_primary direct
_audit_creation_date 2015-03-01
_audit_creation_method
;
Olex2 1.2
(compiled 2015.01.26 svn.r3150 for OlexSys, GUI svn.r4998)
;
_cell_angle_alpha 68.764(9)
_cell_angle_beta 78.415(8)
_cell_angle_gamma 85.076(9)
_cell_formula_units_Z 2
_cell_length_a 7.3277(7)
_cell_length_b 12.5761(16)
_cell_length_c 16.8309(13)
_cell_measurement_reflns_used 3740
_cell_measurement_temperature 293
_cell_measurement_theta_max 26.8590
_cell_measurement_theta_min 4.1270
_cell_volume 1416.1(3)
_computing_cell_refinement
;
CrysAlisPro, Agilent Technologies,
Version 1.171.37.33 (release 27-03-2014 CrysAlis171 .NET)
(compiled Mar 27 2014,17:12:48)
;
_computing_data_collection
;
CrysAlisPro, Agilent Technologies,
Version 1.171.37.33 (release 27-03-2014 CrysAlis171 .NET)
(compiled Mar 27 2014,17:12:48)
;
_computing_data_reduction
;
CrysAlisPro, Agilent Technologies,
Version 1.171.37.33 (release 27-03-2014 CrysAlis171 .NET)
(compiled Mar 27 2014,17:12:48)
;
_computing_molecular_graphics 'Olex2 (Dolomanov et al., 2009)'
_computing_publication_material 'Olex2 (Dolomanov et al., 2009)'
_computing_structure_refinement 'ShelXL (Sheldrick, 2008)'
_computing_structure_solution 'ShelXT (Sheldrick, 2015)'
_diffrn_ambient_temperature 293
_diffrn_detector 'CCD plate'
_diffrn_detector_area_resol_mean 15.9595
_diffrn_detector_type EosS2
_diffrn_measured_fraction_theta_full 0.997
_diffrn_measured_fraction_theta_max 0.998
_diffrn_measurement_details
;
#__ type_ start__ end____ width___ exp.time_
  1 omega  -53.00   35.00   1.0000   11.2400
omega____ theta____ kappa____ phi______ frames
    -       15.7256  -38.0000  -30.0000 88

#__ type_ start__ end____ width___ exp.time_
  2 omega  -20.00   55.00   1.0000   11.2400
omega____ theta____ kappa____ phi______ frames
    -       15.7256  -99.0000  -60.0000 75

#__ type_ start__ end____ width___ exp.time_
  3 omega  -11.00   83.00   1.0000   11.2400
omega____ theta____ kappa____ phi______ frames
    -       15.7256   77.0000 -120.0000 94

#__ type_ start__ end____ width___ exp.time_
  4 omega   -1.00   83.00   1.0000   11.2400
omega____ theta____ kappa____ phi______ frames
    -       15.7256   57.0000  120.0000 84

#__ type_ start__ end____ width___ exp.time_
  5 omega   -1.00   83.00   1.0000   11.2400
omega____ theta____ kappa____ phi______ frames
    -       15.7256   57.0000  150.0000 84

#__ type_ start__ end____ width___ exp.time_
  6 omega   35.00   88.00   1.0000   11.2400
omega____ theta____ kappa____ phi______ frames
    -       15.7256  178.0000  120.0000 53

#__ type_ start__ end____ width___ exp.time_
  7 omega  -58.00   -4.00   1.0000   11.2400
omega____ theta____ kappa____ phi______ frames
    -      -16.6631  104.0000  -41.0000 54

#__ type_ start__ end____ width___ exp.time_
  8 omega  -53.00   19.00   1.0000   11.2400
omega____ theta____ kappa____ phi______ frames
    -       15.7256  -38.0000  120.0000 72
;
_diffrn_measurement_device 'four-circle diffractometer'
_diffrn_measurement_device_type 'New Gemini, Dual, Cu at zero, EosS2'
_diffrn_measurement_method '\w scans'
_diffrn_orient_matrix_UB_11 -0.0281580000
_diffrn_orient_matrix_UB_12 -0.0532802000
_diffrn_orient_matrix_UB_13 0.0013247000
_diffrn_orient_matrix_UB_21 0.0087890000
_diffrn_orient_matrix_UB_22 -0.0247563000
_diffrn_orient_matrix_UB_23 0.0442271000
_diffrn_orient_matrix_UB_31 -0.0943152000
_diffrn_orient_matrix_UB_32 0.0145092000
_diffrn_orient_matrix_UB_33 0.0125323000
_diffrn_radiation_monochromator graphite
_diffrn_radiation_probe x-ray
_diffrn_radiation_type MoK\a
_diffrn_radiation_wavelength 0.71073
_diffrn_reflns_av_R_equivalents 0.0402
_diffrn_reflns_av_unetI/netI 0.0405
_diffrn_reflns_Laue_measured_fraction_full 0.997
_diffrn_reflns_Laue_measured_fraction_max 0.998
_diffrn_reflns_limit_h_max 8
_diffrn_reflns_limit_h_min -9
_diffrn_reflns_limit_k_max 15
_diffrn_reflns_limit_k_min -15
_diffrn_reflns_limit_l_max 21
_diffrn_reflns_limit_l_min -21
_diffrn_reflns_number 17185
_diffrn_reflns_point_group_measured_fraction_full 0.997
_diffrn_reflns_point_group_measured_fraction_max 0.998
_diffrn_reflns_theta_full 25.242
_diffrn_reflns_theta_max 26.372
_diffrn_reflns_theta_min 3.476
_diffrn_source 'Enhance (Mo) X-ray Source'
_exptl_absorpt_coefficient_mu 0.124
_exptl_absorpt_correction_T_max 1.00000
_exptl_absorpt_correction_T_min 0.81683
_exptl_absorpt_correction_type multi-scan
_exptl_absorpt_process_details
;
CrysAlisPro, Agilent Technologies,
Version 1.171.37.33 (release 27-03-2014 CrysAlis171 .NET)
(compiled Mar 27 2014,17:12:48)
Empirical absorption correction using spherical harmonics,
 implemented in SCALE3 ABSPACK scaling algorithm.
;
_exptl_crystal_colour 'clear light colourless'
_exptl_crystal_colour_lustre clear
_exptl_crystal_colour_modifier light
_exptl_crystal_colour_primary colourless
_exptl_crystal_density_diffrn 1.223
_exptl_crystal_description
;
;
_exptl_crystal_F_000 556
_exptl_crystal_size_max 0.8
_exptl_crystal_size_mid 0.7
_exptl_crystal_size_min 0.1
_refine_diff_density_max 0.268
_refine_diff_density_min -0.246
_refine_diff_density_rms 0.040
_refine_ls_extinction_method none
_refine_ls_goodness_of_fit_ref 1.047
_refine_ls_hydrogen_treatment constr
_refine_ls_matrix_type full
_refine_ls_number_parameters 340
_refine_ls_number_reflns 5779
_refine_ls_number_restraints 1
_refine_ls_restrained_S_all 1.048
_refine_ls_R_factor_all 0.0891
_refine_ls_R_factor_gt 0.0610
_refine_ls_shift/su_max 0.000
_refine_ls_shift/su_mean 0.000
_refine_ls_structure_factor_coef Fsqd
_refine_ls_weighting_details 'w=1/[\s^2^(Fo^2^)+(0.0809P)^2^+0.3211P] where P=(Fo^2^+2Fc^2^)/3'
_refine_ls_weighting_scheme calc
_refine_ls_wR_factor_gt 0.1560
_refine_ls_wR_factor_ref 0.1806
_reflns_Friedel_coverage 0.000
_reflns_number_gt 3934
_reflns_number_total 5779
_reflns_threshold_expression 'I > 2\s(I)'
_cod_data_source_file ja5b08958_si_006.cif
_cod_data_source_block liubo-slq12059
_cod_database_code 4129628
_shelx_space_group_comment
;
The symmetry employed for this shelxl refinement is uniquely defined
by the following loop, which should always be used as a source of
symmetry information in preference to the above space-group names.
They are only intended as comments.
;
_reflns_odcompleteness_completeness 99.76
_reflns_odcompleteness_iscentric 1
_reflns_odcompleteness_theta 26.32
_olex2_refinement_description
;
1. Fixed Uiso
 At 1.2 times of:
  All C(H) groups, All C(H,H) groups
 At 1.5 times of:
  All C(H,H,H) groups
2. Rigid bond restraints
 O00U, N00S
 with sigma for 1-2 distances of 0.01 and sigma for 1-3 distances of 0.02
3.a Ternary CH refined with riding coordinates:
 C00A(H00A), C00D(H00D), C00K(H00K)
3.b Secondary CH2 refined with riding coordinates:
 C00H(H00E,H00F), C00I(H00G,H00H), C00J(H00I,H00J), C00L(H00L,H00M)
3.c Aromatic/amide H refined with riding coordinates:
 C00B(H00B), C00C(H00C), C00T(H00Z), C00Y(H1AA), C010(H010), C011(H011)
3.d Idealised Me refined as rotating group:
 C00M(H00N,H00O,H00P), C00O(H00Q,H00R,H00S), C00Q(H00T,H00U,H00V), C00R(H00W,
 H00X,H00Y), C00W(H00,H,HA), C00X(H0AA,HB,HC)
;
_shelx_shelxl_version_number 2014/7
_olex2_submission_special_instructions 'No special instructions were received'

loop_
_space_group_symop_operation_xyz
'x, y, z'
'-x, -y, -z'

loop_
_atom_site_label
_atom_site_type_symbol
_atom_site_fract_x
_atom_site_fract_y
_atom_site_fract_z
_atom_site_U_iso_or_equiv
_atom_site_adp_type
_atom_site_occupancy
_atom_site_site_symmetry_order
_atom_site_calc_flag
_atom_site_refinement_flags_posn
_atom_site_refinement_flags_adp
Si01 Si 0.69424(10) 0.14654(6) 0.06060(5) 0.0617(2) Uani 1 1 d . .
O002 O 0.8025(2) 0.54021(15) -0.01639(10) 0.0615(5) Uani 1 1 d . .
O003 O 1.0109(2) 0.34504(16) 0.22025(11) 0.0630(5) Uani 1 1 d . .
O004 O 0.2011(3) 0.69704(17) 0.38923(11) 0.0689(5) Uani 1 1 d . .
C005 C 0.7833(3) 0.46187(19) 0.14173(13) 0.0435(5) Uani 1 1 d . .
C006 C 0.8964(3) 0.3522(2) 0.17527(14) 0.0480(5) Uani 1 1 d . .
C007 C 0.7473(3) 0.4690(2) 0.05281(15) 0.0472(5) Uani 1 1 d . .
C008 C 0.5797(3) 0.43821(19) 0.19054(13) 0.0442(5) Uani 1 1 d . .
C009 C 0.5125(3) 0.47017(19) 0.26997(13) 0.0452(5) Uani 1 1 d . .
C00A C 0.5836(3) 0.59304(19) 0.24645(14) 0.0458(5) Uani 1 1 d . .
H00A H 0.5414 0.6371 0.1920 0.055 Uiso 1 1 calc R .
C00B C 0.4895(3) 0.3895(2) 0.15229(15) 0.0498(5) Uani 1 1 d . .
H00B H 0.3649 0.3690 0.1706 0.060 Uiso 1 1 calc R .
C00C C 0.8593(3) 0.2575(2) 0.14935(15) 0.0539(6) Uani 1 1 d . .
H00C H 0.9275 0.1900 0.1678 0.065 Uiso 1 1 calc R .
C00D C 0.6154(3) 0.3717(2) 0.07486(15) 0.0512(6) Uani 1 1 d . .
H00D H 0.5498 0.3789 0.0278 0.061 Uiso 1 1 calc R .
O00E O 0.0021(4) 0.7951(3) 0.30378(19) 0.1207(10) Uani 1 1 d . .
C00F C 0.7323(3) 0.2631(2) 0.10057(15) 0.0516(5) Uani 1 1 d . .
C00G C 0.4976(3) 0.6581(2) 0.30908(14) 0.0524(6) Uani 1 1 d . .
C00H C 0.8682(3) 0.5689(2) 0.14095(15) 0.0538(6) Uani 1 1 d . .
H00E H 1.0024 0.5588 0.1342 0.065 Uiso 1 1 calc R .
H00F H 0.8413 0.6330 0.0912 0.065 Uiso 1 1 calc R .
C00I C 0.7966(3) 0.5968(2) 0.22240(15) 0.0540(6) Uani 1 1 d . .
H00G H 0.8376 0.6723 0.2134 0.065 Uiso 1 1 calc R .
H00H H 0.8493 0.5426 0.2701 0.065 Uiso 1 1 calc R .
C00J C 0.2992(3) 0.4694(2) 0.29116(16) 0.0569(6) Uani 1 1 d . .
H00I H 0.2506 0.5113 0.2387 0.068 Uiso 1 1 calc R .
H00J H 0.2571 0.3913 0.3118 0.068 Uiso 1 1 calc R .
C00K C 0.2871(3) 0.6437(2) 0.32622(16) 0.0594(6) Uani 1 1 d . .
H00K H 0.2422 0.6844 0.2718 0.071 Uiso 1 1 calc R .
C00L C 0.2220(3) 0.5225(2) 0.35975(17) 0.0622(7) Uani 1 1 d . .
H00L H 0.0870 0.5209 0.3715 0.075 Uiso 1 1 calc R .
H00M H 0.2661 0.4796 0.4133 0.075 Uiso 1 1 calc R .
C00M C 0.5898(4) 0.3781(2) 0.34562(15) 0.0597(6) Uani 1 1 d . .
H00N H 0.5590 0.3038 0.3489 0.090 Uiso 1 1 calc GR .
H00O H 0.5358 0.3890 0.3991 0.090 Uiso 1 1 calc GR .
H00P H 0.7228 0.3843 0.3359 0.090 Uiso 1 1 calc GR .
C00N C 0.0603(4) 0.7683(3) 0.3700(2) 0.0689(7) Uani 1 1 d . .
C00O C 0.5773(4) 0.6174(2) 0.39264(16) 0.0669(7) Uani 1 1 d . .
H00Q H 0.5460 0.5389 0.4248 0.100 Uiso 1 1 calc GR .
H00R H 0.5256 0.6630 0.4270 0.100 Uiso 1 1 calc GR .
H00S H 0.7103 0.6247 0.3786 0.100 Uiso 1 1 calc GR .
C00P C -0.0219(4) 0.8122(3) 0.4413(2) 0.0701(7) Uani 1 1 d . .
C00Q C 0.5403(4) 0.7853(2) 0.26267(18) 0.0736(8) Uani 1 1 d . .
H00T H 0.6721 0.7962 0.2530 0.110 Uiso 1 1 calc GR .
H00U H 0.4768 0.8273 0.2979 0.110 Uiso 1 1 calc GR .
H00V H 0.4988 0.8120 0.2080 0.110 Uiso 1 1 calc GR .
C00R C 0.7587(5) 0.2050(3) -0.05973(19) 0.0863(9) Uani 1 1 d . .
H00W H 0.6895 0.2743 -0.0820 0.129 Uiso 1 1 calc GR .
H00X H 0.7302 0.1503 -0.0830 0.129 Uiso 1 1 calc GR .
H00Y H 0.8897 0.2204 -0.0763 0.129 Uiso 1 1 calc GR .
N00S N -0.2704(8) 0.9420(4) 0.6358(4) 0.1488(17) Uani 1 1 d . U
C00T C 0.0428(5) 0.7825(3) 0.51535(19) 0.0935(11) Uani 1 1 d . .
H00Z H 0.1447 0.7329 0.5236 0.112 Uiso 1 1 calc R .
O00U O -0.1869(9) 0.9323(4) 0.6932(3) 0.211(3) Uani 1 1 d . U
C00V C -0.1843(6) 0.8944(3) 0.5676(3) 0.0987(12) Uani 1 1 d . .
C00W C 0.8461(5) 0.0226(3) 0.1051(2) 0.0985(11) Uani 1 1 d . .
H00 H 0.9742 0.0435 0.0826 0.148 Uiso 1 1 calc GR .
H H 0.8194 -0.0392 0.0887 0.148 Uiso 1 1 calc GR .
HA H 0.8234 -0.0010 0.1672 0.148 Uiso 1 1 calc GR .
C00X C 0.4431(5) 0.1109(4) 0.0933(3) 0.1077(12) Uani 1 1 d . .
H0AA H 0.4117 0.0781 0.1553 0.162 Uiso 1 1 calc GR .
HB H 0.4179 0.0572 0.0685 0.162 Uiso 1 1 calc GR .
HC H 0.3699 0.1790 0.0729 0.162 Uiso 1 1 calc GR .
C00Y C -0.0390(7) 0.8242(3) 0.5800(2) 0.1202(15) Uani 1 1 d . .
H1AA H 0.0073 0.8033 0.6312 0.144 Uiso 1 1 calc R .
O00Z O -0.4052(6) 0.9978(6) 0.6270(4) 0.258(3) Uani 1 1 d . .
C010 C -0.1699(5) 0.8857(5) 0.4293(4) 0.144(2) Uani 1 1 d . .
H010 H -0.2163 0.9072 0.3781 0.173 Uiso 1 1 calc R .
C011 C -0.2504(6) 0.9281(6) 0.4929(4) 0.161(2) Uani 1 1 d . .
H011 H -0.3499 0.9796 0.4846 0.193 Uiso 1 1 calc R .

loop_
_atom_site_aniso_label
_atom_site_aniso_U_11
_atom_site_aniso_U_22
_atom_site_aniso_U_33
_atom_site_aniso_U_23
_atom_site_aniso_U_13
_atom_site_aniso_U_12
Si01 0.0691(5) 0.0599(5) 0.0603(4) -0.0289(4) -0.0034(3) -0.0089(3)
O002 0.0569(10) 0.0782(12) 0.0428(9) -0.0154(9) -0.0079(7) 0.0040(8)
O003 0.0506(9) 0.0862(13) 0.0570(10) -0.0256(9) -0.0215(8) 0.0022(8)
O004 0.0737(12) 0.0813(13) 0.0570(10) -0.0370(9) -0.0088(9) 0.0189(10)
C005 0.0383(11) 0.0555(13) 0.0387(11) -0.0192(10) -0.0048(8) -0.0047(9)
C006 0.0368(11) 0.0668(15) 0.0397(11) -0.0186(11) -0.0058(9) -0.0013(10)
C007 0.0411(11) 0.0590(14) 0.0423(12) -0.0209(11) -0.0090(9) 0.0114(10)
C008 0.0376(11) 0.0530(13) 0.0429(11) -0.0183(10) -0.0062(9) -0.0012(9)
C009 0.0418(11) 0.0540(13) 0.0418(11) -0.0199(10) -0.0043(9) -0.0055(9)
C00A 0.0489(12) 0.0538(13) 0.0357(11) -0.0162(10) -0.0072(9) -0.0057(10)
C00B 0.0380(11) 0.0647(15) 0.0531(13) -0.0281(12) -0.0083(9) -0.0019(10)
C00C 0.0536(13) 0.0542(14) 0.0540(14) -0.0188(11) -0.0138(11) 0.0075(11)
C00D 0.0476(12) 0.0672(15) 0.0506(13) -0.0310(12) -0.0193(10) 0.0073(11)
O00E 0.1060(18) 0.176(3) 0.134(2) -0.109(2) -0.0669(17) 0.0648(18)
C00F 0.0493(13) 0.0597(14) 0.0470(13) -0.0215(11) -0.0069(10) 0.0003(10)
C00G 0.0612(14) 0.0579(14) 0.0417(12) -0.0239(11) -0.0048(10) -0.0032(11)
C00H 0.0468(12) 0.0652(15) 0.0512(13) -0.0255(12) 0.0009(10) -0.0113(11)
C00I 0.0525(13) 0.0614(15) 0.0524(13) -0.0255(12) -0.0030(10) -0.0154(11)
C00J 0.0431(12) 0.0739(17) 0.0597(14) -0.0342(13) 0.0019(10) -0.0109(11)
C00K 0.0604(15) 0.0768(17) 0.0459(13) -0.0322(13) -0.0042(11) 0.0073(12)
C00L 0.0469(13) 0.0854(19) 0.0609(15) -0.0391(14) 0.0027(11) -0.0055(12)
C00M 0.0682(15) 0.0610(15) 0.0462(13) -0.0158(12) -0.0060(11) -0.0055(12)
C00N 0.0564(15) 0.086(2) 0.0762(19) -0.0447(16) -0.0099(14) 0.0033(14)
C00O 0.0773(17) 0.0830(19) 0.0503(14) -0.0347(14) -0.0106(12) -0.0055(14)
C00P 0.0586(16) 0.0761(18) 0.081(2) -0.0425(16) 0.0019(14) -0.0011(13)
C00Q 0.097(2) 0.0600(17) 0.0644(17) -0.0283(14) -0.0017(15) -0.0053(14)
C00R 0.123(3) 0.079(2) 0.0658(18) -0.0366(17) -0.0119(17) -0.0125(18)
N00S 0.169(4) 0.137(3) 0.140(4) -0.089(3) 0.044(3) 0.007(3)
C00T 0.132(3) 0.078(2) 0.0545(17) -0.0212(16) -0.0006(18) 0.034(2)
O00U 0.360(7) 0.160(3) 0.094(2) -0.068(3) 0.008(3) 0.081(4)
C00V 0.102(3) 0.090(2) 0.098(3) -0.053(2) 0.034(2) -0.007(2)
C00W 0.127(3) 0.0645(19) 0.099(3) -0.0265(18) -0.016(2) 0.0059(19)
C00X 0.090(2) 0.125(3) 0.125(3) -0.066(3) -0.001(2) -0.035(2)
C00Y 0.198(4) 0.087(2) 0.0551(19) -0.0237(18) 0.003(2) 0.041(3)
O00Z 0.151(3) 0.410(8) 0.339(7) -0.313(7) -0.023(4) 0.090(4)
C010 0.085(2) 0.232(5) 0.193(5) -0.165(5) -0.058(3) 0.066(3)
C011 0.086(3) 0.244(6) 0.226(6) -0.178(6) -0.039(3) 0.062(3)

loop_
_atom_type_symbol
_atom_type_description
_atom_type_scat_dispersion_real
_atom_type_scat_dispersion_imag
_atom_type_scat_source
C C 0.0033 0.0016 'International Tables Vol C Tables 4.2.6.8 and 6.1.1.4'
H H 0.0000 0.0000 'International Tables Vol C Tables 4.2.6.8 and 6.1.1.4'
N N 0.0061 0.0033 'International Tables Vol C Tables 4.2.6.8 and 6.1.1.4'
O O 0.0106 0.0060 'International Tables Vol C Tables 4.2.6.8 and 6.1.1.4'
Si Si 0.0817 0.0704 'International Tables Vol C Tables 4.2.6.8 and 6.1.1.4'

loop_
_geom_angle_atom_site_label_1
_geom_angle_atom_site_label_2
_geom_angle_atom_site_label_3
_geom_angle
C00R Si01 C00F 106.99(12)
C00W Si01 C00F 109.43(14)
C00W Si01 C00R 109.86(17)
C00W Si01 C00X 112.60(19)
C00X Si01 C00F 107.97(14)
C00X Si01 C00R 109.82(18)
C00N O004 C00K 117.4(2)
C006 C005 C007 106.35(17)
C006 C005 C008 107.50(17)
C007 C005 C008 96.63(15)
C00H C005 C006 114.73(17)
C00H C005 C007 114.24(19)
C00H C005 C008 115.58(17)
O003 C006 C005 121.3(2)
O003 C006 C00C 122.6(2)
C00C C006 C005 116.10(17)
O002 C007 C005 127.2(2)
O002 C007 C00D 128.9(2)
C00D C007 C005 103.75(18)
C009 C008 C005 119.97(17)
C00B C008 C005 110.15(18)
C00B C008 C009 129.88(19)
C008 C009 C00A 106.22(17)
C008 C009 C00J 109.72(16)
C008 C009 C00M 106.84(18)
C00J C009 C00A 110.00(18)
C00J C009 C00M 109.19(19)
C00M C009 C00A 114.71(17)
C009 C00A H00A 104.3
C009 C00A C00G 116.94(18)
C00G C00A H00A 104.3
C00I C00A C009 111.01(17)
C00I C00A H00A 104.3
C00I C00A C00G 114.26(17)
C008 C00B H00B 124.4
C008 C00B C00D 111.20(19)
C00D C00B H00B 124.4
C006 C00C H00C 118.2
C00F C00C C006 123.6(2)
C00F C00C H00C 118.2
C007 C00D H00D 113.2
C007 C00D C00F 105.94(17)
C00B C00D C007 97.79(17)
C00B C00D H00D 113.2
C00B C00D C00F 112.33(19)
C00F C00D H00D 113.2
C00C C00F Si01 124.12(18)
C00C C00F C00D 117.4(2)
C00D C00F Si01 118.44(15)
C00K C00G C00A 106.62(17)
C00K C00G C00O 112.5(2)
C00K C00G C00Q 108.3(2)
C00O C00G C00A 112.9(2)
C00O C00G C00Q 107.7(2)
C00Q C00G C00A 108.67(19)
C005 C00H H00E 108.9
C005 C00H H00F 108.9
H00E C00H H00F 107.7
C00I C00H C005 113.57(18)
C00I C00H H00E 108.9
C00I C00H H00F 108.9
C00A C00I H00G 109.2
C00A C00I H00H 109.2
C00H C00I C00A 111.90(17)
C00H C00I H00G 109.2
C00H C00I H00H 109.2
H00G C00I H00H 107.9
C009 C00J H00I 109.2
C009 C00J H00J 109.2
H00I C00J H00J 107.9
C00L C00J C009 112.07(18)
C00L C00J H00I 109.2
C00L C00J H00J 109.2
O004 C00K C00G 108.58(19)
O004 C00K H00K 108.1
O004 C00K C00L 108.3(2)
C00G C00K H00K 108.1
C00L C00K C00G 115.4(2)
C00L C00K H00K 108.1
C00J C00L H00L 110.0
C00J C00L H00M 110.0
C00K C00L C00J 108.4(2)
C00K C00L H00L 110.0
C00K C00L H00M 110.0
H00L C00L H00M 108.4
C009 C00M H00N 109.5
C009 C00M H00O 109.5
C009 C00M H00P 109.5
H00N C00M H00O 109.5
H00N C00M H00P 109.5
H00O C00M H00P 109.5
O004 C00N C00P 112.3(2)
O00E C00N O004 124.6(3)
O00E C00N C00P 123.0(3)
C00G C00O H00Q 109.5
C00G C00O H00R 109.5
C00G C00O H00S 109.5
H00Q C00O H00R 109.5
H00Q C00O H00S 109.5
H00R C00O H00S 109.5
C00T C00P C00N 123.2(3)
C00T C00P C010 119.1(3)
C010 C00P C00N 117.7(3)
C00G C00Q H00T 109.5
C00G C00Q H00U 109.5
C00G C00Q H00V 109.5
H00T C00Q H00U 109.5
H00T C00Q H00V 109.5
H00U C00Q H00V 109.5
Si01 C00R H00W 109.5
Si01 C00R H00X 109.5
Si01 C00R H00Y 109.5
H00W C00R H00X 109.5
H00W C00R H00Y 109.5
H00X C00R H00Y 109.5
O00U N00S C00V 118.7(5)
O00Z N00S O00U 122.0(5)
O00Z N00S C00V 118.8(6)
C00P C00T H00Z 119.4
C00P C00T C00Y 121.2(3)
C00Y C00T H00Z 119.4
C00Y C00V N00S 119.2(5)
C00Y C00V C011 121.4(3)
C011 C00V N00S 119.2(4)
Si01 C00W H00 109.5
Si01 C00W H 109.5
Si01 C00W HA 109.5
H00 C00W H 109.5
H00 C00W HA 109.5
H C00W HA 109.5
Si01 C00X H0AA 109.5
Si01 C00X HB 109.5
Si01 C00X HC 109.5
H0AA C00X HB 109.5
H0AA C00X HC 109.5
HB C00X HC 109.5
C00T C00Y H1AA 120.6
C00V C00Y C00T 118.8(4)
C00V C00Y H1AA 120.6
C00P C010 H010 120.1
C00P C010 C011 119.9(4)
C011 C010 H010 120.1
C00V C011 C010 119.5(4)
C00V C011 H011 120.2
C010 C011 H011 120.2

loop_
_geom_bond_atom_site_label_1
_geom_bond_atom_site_label_2
_geom_bond_distance
Si01 C00F 1.881(2)
Si01 C00R 1.861(3)
Si01 C00W 1.850(3)
Si01 C00X 1.856(3)
O002 C007 1.200(3)
O003 C006 1.216(2)
O004 C00K 1.465(3)
O004 C00N 1.318(3)
C005 C006 1.528(3)
C005 C007 1.541(3)
C005 C008 1.548(3)
C005 C00H 1.525(3)
C006 C00C 1.471(3)
C007 C00D 1.516(3)
C008 C009 1.511(3)
C008 C00B 1.324(3)
C009 C00A 1.558(3)
C009 C00J 1.532(3)
C009 C00M 1.547(3)
C00A H00A 0.9800
C00A C00G 1.564(3)
C00A C00I 1.532(3)
C00B H00B 0.9300
C00B C00D 1.514(3)
C00C H00C 0.9300
C00C C00F 1.341(3)
C00D H00D 0.9800
C00D C00F 1.519(3)
O00E C00N 1.197(3)
C00G C00K 1.526(3)
C00G C00O 1.529(3)
C00G C00Q 1.533(4)
C00H H00E 0.9700
C00H H00F 0.9700
C00H C00I 1.519(3)
C00I H00G 0.9700
C00I H00H 0.9700
C00J H00I 0.9700
C00J H00J 0.9700
C00J C00L 1.526(3)
C00K H00K 0.9800
C00K C00L 1.504(4)
C00L H00L 0.9700
C00L H00M 0.9700
C00M H00N 0.9600
C00M H00O 0.9600
C00M H00P 0.9600
C00N C00P 1.496(4)
C00O H00Q 0.9600
C00O H00R 0.9600
C00O H00S 0.9600
C00P C00T 1.337(4)
C00P C010 1.361(5)
C00Q H00T 0.9600
C00Q H00U 0.9600
C00Q H00V 0.9600
C00R H00W 0.9600
C00R H00X 0.9600
C00R H00Y 0.9600
N00S O00U 1.208(7)
N00S C00V 1.489(5)
N00S O00Z 1.164(6)
C00T H00Z 0.9300
C00T C00Y 1.384(4)
C00V C00Y 1.323(5)
C00V C011 1.349(6)
C00W H00 0.9600
C00W H 0.9600
C00W HA 0.9600
C00X H0AA 0.9600
C00X HB 0.9600
C00X HC 0.9600
C00Y H1AA 0.9300
C010 H010 0.9300
C010 C011 1.372(5)
C011 H011 0.9300

loop_
_geom_torsion_atom_site_label_1
_geom_torsion_atom_site_label_2
_geom_torsion_atom_site_label_3
_geom_torsion_atom_site_label_4
_geom_torsion
O002 C007 C00D C00B -132.7(2)
O002 C007 C00D C00F 111.4(2)
O003 C006 C00C C00F 179.3(2)
O004 C00K C00L C00J 175.68(18)
O004 C00N C00P C00T 0.6(4)
O004 C00N C00P C010 -179.3(4)
C005 C006 C00C C00F -1.2(3)
C005 C007 C00D C00B 42.90(19)
C005 C007 C00D C00F -73.1(2)
C005 C008 C009 C00A 45.6(2)
C005 C008 C009 C00J 164.49(19)
C005 C008 C009 C00M -77.3(2)
C005 C008 C00B C00D 0.8(3)
C005 C00H C00I C00A -48.4(3)
C006 C005 C007 O002 -115.9(2)
C006 C005 C007 C00D 68.43(19)
C006 C005 C008 C009 95.8(2)
C006 C005 C008 C00B -83.9(2)
C006 C005 C00H C00I -93.4(2)
C006 C00C C00F Si01 175.70(17)
C006 C00C C00F C00D -3.0(4)
C007 C005 C006 O003 147.7(2)
C007 C005 C006 C00C -31.8(2)
C007 C005 C008 C009 -154.70(19)
C007 C005 C008 C00B 25.6(2)
C007 C005 C00H C00I 143.4(2)
C007 C00D C00F Si01 -138.35(16)
C007 C00D C00F C00C 40.4(3)
C008 C005 C006 O003 -109.6(2)
C008 C005 C006 C00C 70.8(2)
C008 C005 C007 O002 133.6(2)
C008 C005 C007 C00D -42.04(19)
C008 C005 C00H C00I 32.6(3)
C008 C009 C00A C00G 166.78(17)
C008 C009 C00A C00I -59.7(2)
C008 C009 C00J C00L -169.1(2)
C008 C00B C00D C007 -27.4(2)
C008 C00B C00D C00F 83.5(3)
C009 C008 C00B C00D -178.9(2)
C009 C00A C00G C00K -47.2(2)
C009 C00A C00G C00O 76.8(2)
C009 C00A C00G C00Q -163.8(2)
C009 C00A C00I C00H 64.2(2)
C009 C00J C00L C00K 59.5(3)
C00A C009 C00J C00L -52.6(3)
C00A C00G C00K O004 176.36(18)
C00A C00G C00K C00L 54.6(3)
C00B C008 C009 C00A -134.7(2)
C00B C008 C009 C00J -15.8(3)
C00B C008 C009 C00M 102.4(3)
C00B C00D C00F Si01 116.00(18)
C00B C00D C00F C00C -65.2(3)
O00E C00N C00P C00T -180.0(4)
O00E C00N C00P C010 0.1(5)
C00G C00A C00I C00H -160.9(2)
C00G C00K C00L C00J -62.4(3)
C00H C005 C006 O003 20.4(3)
C00H C005 C006 C00C -159.14(19)
C00H C005 C007 O002 11.7(3)
C00H C005 C007 C00D -163.98(17)
C00H C005 C008 C009 -33.8(3)
C00H C005 C008 C00B 146.5(2)
C00I C00A C00G C00K -179.33(19)
C00I C00A C00G C00O -55.3(3)
C00I C00A C00G C00Q 64.1(3)
C00J C009 C00A C00G 48.1(2)
C00J C009 C00A C00I -178.34(17)
C00K O004 C00N O00E -2.5(5)
C00K O004 C00N C00P 176.9(2)
C00M C009 C00A C00G -75.4(2)
C00M C009 C00A C00I 58.1(2)
C00M C009 C00J C00L 74.1(3)
C00N O004 C00K C00G 130.2(2)
C00N O004 C00K C00L -103.8(3)
C00N C00P C00T C00Y -179.3(3)
C00N C00P C010 C011 179.8(4)
C00O C00G C00K O004 52.1(3)
C00O C00G C00K C00L -69.7(3)
C00P C00T C00Y C00V 0.2(6)
C00P C010 C011 C00V -1.4(9)
C00Q C00G C00K O004 -66.8(2)
C00Q C00G C00K C00L 171.4(2)
C00R Si01 C00F C00C -115.2(2)
C00R Si01 C00F C00D 63.5(2)
N00S C00V C00Y C00T -178.5(4)
N00S C00V C011 C010 179.1(5)
C00T C00P C010 C011 -0.1(7)
O00U N00S C00V C00Y 13.1(7)
O00U N00S C00V C011 -163.7(6)
C00W Si01 C00F C00C 3.8(3)
C00W Si01 C00F C00D -177.5(2)
C00X Si01 C00F C00C 126.7(3)
C00X Si01 C00F C00D -54.6(2)
C00Y C00V C011 C010 2.3(8)
O00Z N00S C00V C00Y -175.1(6)
O00Z N00S C00V C011 8.1(8)
C010 C00P C00T C00Y 0.7(6)
C011 C00V C00Y C00T -1.7(7)
